data_8102323
loop_
_publ_author_name
'Han-Wen Liu'
'Dong-Liang Xu'
'Zi-Long Tang'
'Liang-Cai Yu'
'Feng-Jiao Tan'

_publ_section_title
;
 Crystal structure of N-benzyloxycarbonyl-L-phenylalanine
 3-methylphenyl ester, C24H23NO4
;
_journal_issue 4
_journal_name_full 'Zeitschrift f\"ur Kristallographie - New Crystal Structures'
_journal_page_first 405
_journal_volume 223
_journal_year 2008
_chemical_formula_sum 'C24 H23 N O4'
_chemical_formula_weight 389.43
_space_group_IT_number 4
_symmetry_cell_setting monoclinic
_symmetry_space_group_name_Hall 'P 2yb'
_symmetry_space_group_name_H-M 'P 1 21 1'
_atom_sites_solution_hydrogens geom
_atom_sites_solution_primary direct
_atom_sites_solution_secondary difmap
_audit_creation_method SHELXL-97
_cell_angle_alpha 90.00
_cell_angle_beta 110.115(7)
_cell_angle_gamma 90.00
_cell_formula_units_Z 2
_cell_length_a 13.181(3)
_cell_length_b 5.2991(11)
_cell_length_c 14.829(3)
_cell_measurement_reflns_used 285
_cell_measurement_temperature 293(2)
_cell_measurement_theta_max 21.62
_cell_measurement_theta_min 7.90
_cell_volume 972.6(4)
_computing_cell_refinement 'Bruker SMART'
_computing_data_collection 'Bruker SMART'
_computing_data_reduction 'Bruker SAINT'
_computing_molecular_graphics 'Bruker SHELXTL'
_computing_publication_material 'Bruker SHELXTL'
_computing_structure_refinement 'SHELXL-97 (Sheldrick, 1997)'
_computing_structure_solution 'SHELXS-97 (Sheldrick, 1990)'
_diffrn_ambient_temperature 293(2)
_diffrn_measured_fraction_theta_full 0.991
_diffrn_measured_fraction_theta_max 0.991
_diffrn_measurement_device_type 'CCD area detector'
_diffrn_measurement_method 'phi and omega scans'
_diffrn_radiation_monochromator graphite
_diffrn_radiation_source 'fine-focus sealed tube'
_diffrn_radiation_type MoK\a
_diffrn_radiation_wavelength 0.71073
_diffrn_reflns_av_R_equivalents 0.0390
_diffrn_reflns_av_sigmaI/netI 0.0400
_diffrn_reflns_limit_h_max 16
_diffrn_reflns_limit_h_min -16
_diffrn_reflns_limit_k_max 6
_diffrn_reflns_limit_k_min -6
_diffrn_reflns_limit_l_max 17
_diffrn_reflns_limit_l_min -18
_diffrn_reflns_number 6859
_diffrn_reflns_theta_full 25.99
_diffrn_reflns_theta_max 25.99
_diffrn_reflns_theta_min 1.79
_exptl_absorpt_coefficient_mu 0.090
_exptl_absorpt_correction_T_max 0.9821
_exptl_absorpt_correction_T_min 0.9562
_exptl_absorpt_correction_type multi-scan
_exptl_crystal_colour colourless
_exptl_crystal_density_diffrn 1.330
_exptl_crystal_density_meas 0
_exptl_crystal_density_method 'not measured'
_exptl_crystal_description block
_exptl_crystal_F_000 412
_exptl_crystal_size_max 0.50
_exptl_crystal_size_mid 0.23
_exptl_crystal_size_min 0.20
_refine_diff_density_max 0.167
_refine_diff_density_min -0.148
_refine_diff_density_rms 0.037
_refine_ls_abs_structure_details 'Flack H D (1983), Acta Cryst. A39, 876-881'
_refine_ls_abs_structure_Flack -10(10)
_refine_ls_extinction_coef 0.073(7)
_refine_ls_extinction_expression Fc^*^=kFc[1+0.001xFc^2^\l^3^/sin(2\q)]^-1/4^
_refine_ls_extinction_method SHELXL
_refine_ls_goodness_of_fit_ref 1.052
_refine_ls_hydrogen_treatment mixed
_refine_ls_matrix_type full
_refine_ls_number_parameters 268
_refine_ls_number_reflns 2118
_refine_ls_number_restraints 1
_refine_ls_restrained_S_all 1.052
_refine_ls_R_factor_all 0.0514
_refine_ls_R_factor_gt 0.0383
_refine_ls_shift/su_max 0.000
_refine_ls_shift/su_mean 0.000
_refine_ls_structure_factor_coef Fsqd
_refine_ls_weighting_details 'calc w=1/[\s^2^(Fo^2^)+(0.0522P)^2^+0.0439P] where P=(Fo^2^+2Fc^2^)/3'
_refine_ls_weighting_scheme calc
_refine_ls_wR_factor_gt 0.0907
_refine_ls_wR_factor_ref 0.0982
_reflns_number_gt 1710
_reflns_number_total 2118
_reflns_threshold_expression >2sigma(I)
_cod_data_source_file 1267-2356.cff
_cod_data_source_block xdl12_0m
_cod_depositor_comments
;
The following automatic conversions were performed:
'_symmetry_cell_setting' value 'Monoclinic' changed to 'monoclinic'
according to '/home/saulius/struct/CIF-dictionaries/cif_core.dic'
dictionary named 'cif_core.dic' version 2.4.1 from
2010-06-29.

'_exptl_absorpt_correction_type' value 'MUlTI-SCAN' changed
to 'multi-scan' according to
'/home/saulius/struct/CIF-dictionaries/cif_core.dic' dictionary named
'cif_core.dic' version 2.4.1 from 2010-06-29.

Automatic conversion script
Id: cif_fix_enum 1555 2011-01-17 13:19:09Z saulius 
;
_cod_original_cell_volume 972.5(3)
_cod_original_sg_symbol_H-M P2(1)
_cod_database_code 8102323

loop_
_symmetry_equiv_pos_as_xyz
'x, y, z'
'-x, y+1/2, -z'

loop_
_atom_site_label
_atom_site_type_symbol
_atom_site_fract_x
_atom_site_fract_y
_atom_site_fract_z
_atom_site_U_iso_or_equiv
_atom_site_adp_type
_atom_site_occupancy
_atom_site_symmetry_multiplicity
_atom_site_calc_flag
_atom_site_refinement_flags
_atom_site_disorder_assembly
_atom_site_disorder_group
C1 C 1.1652(2) 1.1082(8) 0.1571(2) 0.0694(10) Uani 1 1 d . . .
H1A H 1.1889 1.0414 0.1075 0.104 Uiso 1 1 calc R . .
H1B H 1.2248 1.1114 0.2167 0.104 Uiso 1 1 calc R . .
H1C H 1.1383 1.2765 0.1404 0.104 Uiso 1 1 calc R . .
C2 C 1.0774(2) 0.9451(6) 0.16746(18) 0.0479(7) Uani 1 1 d . . .
C3 C 1.0405(3) 0.7375(7) 0.1108(2) 0.0580(9) Uani 1 1 d . . .
H3 H 1.0698 0.6981 0.0637 0.070 Uiso 1 1 calc R . .
C4 C 0.9615(3) 0.5867(7) 0.1221(2) 0.0657(9) Uani 1 1 d . . .
H4 H 0.9382 0.4454 0.0833 0.079 Uiso 1 1 calc R . .
C5 C 0.9167(2) 0.6432(7) 0.1903(2) 0.0576(8) Uani 1 1 d . . .
H5 H 0.8636 0.5406 0.1989 0.069 Uiso 1 1 calc R . .
C6 C 0.95140(19) 0.8518(6) 0.24484(18) 0.0439(7) Uani 1 1 d . . .
C7 C 1.0304(2) 1.0023(6) 0.23551(17) 0.0467(7) Uani 1 1 d . . .
H7 H 1.0530 1.1434 0.2746 0.056 Uiso 1 1 calc R . .
C8 C 0.9041(2) 0.7757(7) 0.38176(19) 0.0478(7) Uani 1 1 d . . .
C9 C 0.81543(17) 0.8390(6) 0.42024(16) 0.0425(7) Uani 1 1 d . . .
H9 H 0.8182 1.0205 0.4336 0.051 Uiso 1 1 calc R . .
C10 C 0.8294(2) 0.6986(6) 0.51227(17) 0.0478(7) Uani 1 1 d . . .
H10A H 0.8214 0.5190 0.4990 0.057 Uiso 1 1 calc R . .
H10B H 0.9017 0.7277 0.5573 0.057 Uiso 1 1 calc R . .
C11 C 0.7486(2) 0.7802(6) 0.55704(17) 0.0443(7) Uani 1 1 d . . .
C12 C 0.6550(2) 0.6510(7) 0.54224(19) 0.0517(7) Uani 1 1 d . . .
H12 H 0.6412 0.5077 0.5037 0.062 Uiso 1 1 calc R . .
C13 C 0.5805(2) 0.7259(7) 0.5824(2) 0.0582(9) Uani 1 1 d . . .
H13 H 0.5177 0.6327 0.5721 0.070 Uiso 1 1 calc R . .
C14 C 0.5994(2) 0.9383(7) 0.6375(2) 0.0589(9) Uani 1 1 d . . .
H14 H 0.5492 0.9913 0.6649 0.071 Uiso 1 1 calc R . .
C15 C 0.6919(3) 1.0728(7) 0.6525(2) 0.0605(8) Uani 1 1 d . . .
H15 H 0.7044 1.2187 0.6896 0.073 Uiso 1 1 calc R . .
C16 C 0.7666(2) 0.9942(6) 0.6133(2) 0.0537(8) Uani 1 1 d . . .
H16 H 0.8299 1.0859 0.6246 0.064 Uiso 1 1 calc R . .
C17 C 0.6428(2) 0.9622(7) 0.30139(18) 0.0427(7) Uani 1 1 d . . .
C18 C 0.4701(2) 1.0160(7) 0.1839(2) 0.0618(9) Uani 1 1 d . . .
H18A H 0.4984 1.1762 0.1715 0.074 Uiso 1 1 calc R . .
H18B H 0.4237 1.0477 0.2213 0.074 Uiso 1 1 calc R . .
C19 C 0.4077(2) 0.8902(6) 0.09176(19) 0.0465(7) Uani 1 1 d . . .
C20 C 0.3485(2) 0.6774(7) 0.0892(2) 0.0586(8) Uani 1 1 d . . .
H20 H 0.3480 0.6062 0.1464 0.070 Uiso 1 1 calc R . .
C21 C 0.2903(2) 0.5681(7) 0.0041(2) 0.0641(9) Uani 1 1 d . . .
H21 H 0.2497 0.4242 0.0036 0.077 Uiso 1 1 calc R . .
C22 C 0.2910(2) 0.6682(8) -0.0804(2) 0.0616(9) Uani 1 1 d . . .
H22 H 0.2523 0.5914 -0.1384 0.074 Uiso 1 1 calc R . .
C23 C 0.3485(2) 0.8801(8) -0.0789(2) 0.0611(9) Uani 1 1 d . . .
H23 H 0.3485 0.9510 -0.1363 0.073 Uiso 1 1 calc R . .
C24 C 0.4068(2) 0.9911(7) 0.0067(2) 0.0542(8) Uani 1 1 d . . .
H24 H 0.4462 1.1368 0.0069 0.065 Uiso 1 1 calc R . .
N1 N 0.71352(19) 0.7830(6) 0.34691(17) 0.0433(6) Uani 1 1 d . . .
O1 O 0.89900(14) 0.9262(5) 0.30812(13) 0.0550(6) Uani 1 1 d . . .
O2 O 0.96876(18) 0.6137(6) 0.40980(15) 0.0806(8) Uani 1 1 d . . .
O3 O 0.55730(14) 0.8512(4) 0.23579(13) 0.0551(6) Uani 1 1 d . . .
O4 O 0.65363(16) 1.1836(5) 0.31551(14) 0.0594(6) Uani 1 1 d . . .
H1D H 0.696(2) 0.643(7) 0.337(2) 0.045(10) Uiso 1 1 d . . .

loop_
_atom_site_aniso_label
_atom_site_aniso_U_11
_atom_site_aniso_U_22
_atom_site_aniso_U_33
_atom_site_aniso_U_23
_atom_site_aniso_U_13
_atom_site_aniso_U_12
C1 0.0590(17) 0.078(3) 0.080(2) 0.012(2) 0.0350(17) 0.0010(19)
C2 0.0454(14) 0.0557(19) 0.0416(15) 0.0109(15) 0.0136(12) 0.0084(15)
C3 0.076(2) 0.059(2) 0.0440(16) 0.0027(16) 0.0265(15) 0.0099(18)
C4 0.082(2) 0.059(2) 0.0523(18) -0.0106(17) 0.0185(16) -0.008(2)
C5 0.0515(16) 0.065(2) 0.0530(17) 0.0014(17) 0.0135(13) -0.0093(17)
C6 0.0378(12) 0.054(2) 0.0372(14) 0.0041(14) 0.0096(11) 0.0044(14)
C7 0.0444(13) 0.057(2) 0.0350(14) 0.0010(13) 0.0086(11) 0.0001(14)
C8 0.0381(14) 0.062(2) 0.0393(14) 0.0051(15) 0.0082(12) 0.0050(15)
C9 0.0332(12) 0.0566(19) 0.0334(13) 0.0004(13) 0.0061(10) -0.0006(13)
C10 0.0405(13) 0.060(2) 0.0393(14) 0.0055(15) 0.0086(11) 0.0016(15)
C11 0.0437(14) 0.0516(18) 0.0329(13) 0.0076(14) 0.0070(11) -0.0012(14)
C12 0.0521(15) 0.058(2) 0.0432(15) -0.0021(15) 0.0138(12) -0.0029(15)
C13 0.0480(15) 0.075(3) 0.0518(17) 0.0027(17) 0.0172(14) -0.0030(17)
C14 0.0588(17) 0.075(3) 0.0443(16) 0.0084(18) 0.0194(14) 0.0162(19)
C15 0.078(2) 0.057(2) 0.0457(16) -0.0066(16) 0.0206(15) 0.0012(19)
C16 0.0546(16) 0.054(2) 0.0498(17) -0.0014(15) 0.0147(13) -0.0091(16)
C17 0.0360(13) 0.056(2) 0.0344(14) 0.0011(14) 0.0096(11) 0.0036(14)
C18 0.0433(14) 0.075(3) 0.0510(17) -0.0109(17) -0.0040(12) 0.0202(17)
C19 0.0344(12) 0.056(2) 0.0421(15) -0.0027(14) 0.0040(11) 0.0119(14)
C20 0.0613(18) 0.064(2) 0.0495(17) 0.0057(17) 0.0178(14) 0.0053(18)
C21 0.0573(18) 0.058(2) 0.075(2) -0.0090(19) 0.0191(16) -0.0068(18)
C22 0.0460(15) 0.066(2) 0.0584(19) -0.0140(19) -0.0005(13) 0.0026(18)
C23 0.0537(16) 0.079(3) 0.0408(16) 0.0073(17) 0.0033(13) 0.0085(19)
C24 0.0384(13) 0.057(2) 0.0594(18) 0.0033(16) 0.0069(13) 0.0019(15)
N1 0.0363(12) 0.0455(16) 0.0408(13) 0.0038(12) 0.0038(9) 0.0024(12)
O1 0.0553(11) 0.0635(14) 0.0537(11) 0.0116(12) 0.0283(9) 0.0109(11)
O2 0.0715(13) 0.112(2) 0.0665(13) 0.0395(15) 0.0343(11) 0.0520(17)
O3 0.0423(10) 0.0602(15) 0.0465(10) -0.0020(10) -0.0059(8) 0.0077(10)
O4 0.0561(13) 0.0531(16) 0.0554(13) -0.0032(12) 0.0016(10) 0.0084(12)

loop_
_atom_type_symbol
_atom_type_description
_atom_type_scat_dispersion_real
_atom_type_scat_dispersion_imag
_atom_type_scat_source
C C 0.0033 0.0000 'International Tables Vol C Tables 4.2.6.8 and 6.1.1.4'
H H 0.0000 0.0000 'International Tables Vol C Tables 4.2.6.8 and 6.1.1.4'
N N 0.0061 0.0000 'International Tables Vol C Tables 4.2.6.8 and 6.1.1.4'
O O 0.0106 0.0000 'International Tables Vol C Tables 4.2.6.8 and 6.1.1.4'

loop_
_geom_angle_atom_site_label_1
_geom_angle_atom_site_label_2
_geom_angle_atom_site_label_3
_geom_angle
_geom_angle_site_symmetry_1
_geom_angle_site_symmetry_3
_geom_angle_publ_flag
C2 C1 H1A 109.5 . . ?
C2 C1 H1B 109.5 . . ?
H1A C1 H1B 109.5 . . ?
C2 C1 H1C 109.5 . . ?
H1A C1 H1C 109.5 . . ?
H1B C1 H1C 109.5 . . ?
C3 C2 C7 118.0(3) . . ?
C3 C2 C1 121.7(3) . . ?
C7 C2 C1 120.3(3) . . ?
C4 C3 C2 121.3(3) . . ?
C4 C3 H3 119.3 . . ?
C2 C3 H3 119.3 . . ?
C3 C4 C5 120.2(3) . . ?
C3 C4 H4 119.9 . . ?
C5 C4 H4 119.9 . . ?
C6 C5 C4 118.5(3) . . ?
C6 C5 H5 120.7 . . ?
C4 C5 H5 120.7 . . ?
C5 C6 C7 122.2(2) . . ?
C5 C6 O1 119.2(2) . . ?
C7 C6 O1 118.4(3) . . ?
C6 C7 C2 119.8(3) . . ?
C6 C7 H7 120.1 . . ?
C2 C7 H7 120.1 . . ?
O2 C8 O1 123.3(2) . . ?
O2 C8 C9 126.1(3) . . ?
O1 C8 C9 110.5(3) . . ?
N1 C9 C8 108.2(2) . . ?
N1 C9 C10 111.9(2) . . ?
C8 C9 C10 111.4(2) . . ?
N1 C9 H9 108.4 . . ?
C8 C9 H9 108.4 . . ?
C10 C9 H9 108.4 . . ?
C11 C10 C9 112.0(2) . . ?
C11 C10 H10A 109.2 . . ?
C9 C10 H10A 109.2 . . ?
C11 C10 H10B 109.2 . . ?
C9 C10 H10B 109.2 . . ?
H10A C10 H10B 107.9 . . ?
C12 C11 C16 117.9(3) . . ?
C12 C11 C10 121.7(3) . . ?
C16 C11 C10 120.3(3) . . ?
C11 C12 C13 122.0(3) . . ?
C11 C12 H12 119.0 . . ?
C13 C12 H12 119.0 . . ?
C14 C13 C12 119.3(3) . . ?
C14 C13 H13 120.4 . . ?
C12 C13 H13 120.4 . . ?
C13 C14 C15 119.9(3) . . ?
C13 C14 H14 120.0 . . ?
C15 C14 H14 120.0 . . ?
C14 C15 C16 120.3(3) . . ?
C14 C15 H15 119.8 . . ?
C16 C15 H15 119.8 . . ?
C15 C16 C11 120.5(3) . . ?
C15 C16 H16 119.7 . . ?
C11 C16 H16 119.7 . . ?
O4 C17 N1 126.1(3) . . ?
O4 C17 O3 125.3(3) . . ?
N1 C17 O3 108.6(3) . . ?
O3 C18 C19 107.8(3) . . ?
O3 C18 H18A 110.1 . . ?
C19 C18 H18A 110.1 . . ?
O3 C18 H18B 110.1 . . ?
C19 C18 H18B 110.1 . . ?
H18A C18 H18B 108.5 . . ?
C20 C19 C24 118.3(3) . . ?
C20 C19 C18 121.7(3) . . ?
C24 C19 C18 119.9(3) . . ?
C21 C20 C19 120.8(3) . . ?
C21 C20 H20 119.6 . . ?
C19 C20 H20 119.6 . . ?
C20 C21 C22 120.4(3) . . ?
C20 C21 H21 119.8 . . ?
C22 C21 H21 119.8 . . ?
C23 C22 C21 119.3(3) . . ?
C23 C22 H22 120.3 . . ?
C21 C22 H22 120.3 . . ?
C22 C23 C24 120.3(3) . . ?
C22 C23 H23 119.9 . . ?
C24 C23 H23 119.9 . . ?
C19 C24 C23 120.8(3) . . ?
C19 C24 H24 119.6 . . ?
C23 C24 H24 119.6 . . ?
C17 N1 C9 122.8(3) . . ?
C17 N1 H1D 118(2) . . ?
C9 N1 H1D 119(2) . . ?
C8 O1 C6 118.9(2) . . ?
C17 O3 C18 116.0(2) . . ?

loop_
_geom_bond_atom_site_label_1
_geom_bond_atom_site_label_2
_geom_bond_distance
_geom_bond_site_symmetry_2
_geom_bond_publ_flag
C1 C2 1.494(4) . ?
C1 H1A 0.9600 . ?
C1 H1B 0.9600 . ?
C1 H1C 0.9600 . ?
C2 C3 1.368(5) . ?
C2 C7 1.387(4) . ?
C3 C4 1.368(4) . ?
C3 H3 0.9300 . ?
C4 C5 1.368(4) . ?
C4 H4 0.9300 . ?
C5 C6 1.353(4) . ?
C5 H5 0.9300 . ?
C6 C7 1.356(4) . ?
C6 O1 1.399(3) . ?
C7 H7 0.9300 . ?
C8 O2 1.180(4) . ?
C8 O1 1.335(3) . ?
C8 C9 1.504(3) . ?
C9 N1 1.439(3) . ?
C9 C10 1.509(4) . ?
C9 H9 0.9800 . ?
C10 C11 1.499(4) . ?
C10 H10A 0.9700 . ?
C10 H10B 0.9700 . ?
C11 C12 1.361(4) . ?
C11 C16 1.379(4) . ?
C12 C13 1.370(4) . ?
C12 H12 0.9300 . ?
C13 C14 1.363(5) . ?
C13 H13 0.9300 . ?
C14 C15 1.363(5) . ?
C14 H14 0.9300 . ?
C15 C16 1.370(4) . ?
C15 H15 0.9300 . ?
C16 H16 0.9300 . ?
C17 O4 1.192(4) . ?
C17 N1 1.339(4) . ?
C17 O3 1.345(3) . ?
C18 O3 1.438(3) . ?
C18 C19 1.489(4) . ?
C18 H18A 0.9700 . ?
C18 H18B 0.9700 . ?
C19 C20 1.364(4) . ?
C19 C24 1.367(4) . ?
C20 C21 1.360(4) . ?
C20 H20 0.9300 . ?
C21 C22 1.364(5) . ?
C21 H21 0.9300 . ?
C22 C23 1.350(5) . ?
C22 H22 0.9300 . ?
C23 C24 1.370(4) . ?
C23 H23 0.9300 . ?
C24 H24 0.9300 . ?
N1 H1D 0.78(4) . ?

loop_
_geom_hbond_atom_site_label_D
_geom_hbond_atom_site_label_H
_geom_hbond_atom_site_label_A
_geom_hbond_distance_DH
_geom_hbond_distance_HA
_geom_hbond_distance_DA
_geom_hbond_angle_DHA
_geom_hbond_site_symmetry_A
N1 H1D O4 0.78(4) 2.49(4) 3.267(4) 175(3) 1_545

loop_
_geom_torsion_atom_site_label_1
_geom_torsion_atom_site_label_2
_geom_torsion_atom_site_label_3
_geom_torsion_atom_site_label_4
_geom_torsion
_geom_torsion_site_symmetry_1
_geom_torsion_site_symmetry_2
_geom_torsion_site_symmetry_3
_geom_torsion_site_symmetry_4
_geom_torsion_publ_flag
C7 C2 C3 C4 -1.5(4) . . . . ?
C1 C2 C3 C4 178.7(3) . . . . ?
C2 C3 C4 C5 0.7(5) . . . . ?
C3 C4 C5 C6 0.8(5) . . . . ?
C4 C5 C6 C7 -1.5(4) . . . . ?
C4 C5 C6 O1 173.7(3) . . . . ?
C5 C6 C7 C2 0.7(4) . . . . ?
O1 C6 C7 C2 -174.5(2) . . . . ?
C3 C2 C7 C6 0.8(4) . . . . ?
C1 C2 C7 C6 -179.4(3) . . . . ?
O2 C8 C9 N1 -113.5(4) . . . . ?
O1 C8 C9 N1 65.0(3) . . . . ?
O2 C8 C9 C10 9.9(4) . . . . ?
O1 C8 C9 C10 -171.5(2) . . . . ?
N1 C9 C10 C11 -64.8(3) . . . . ?
C8 C9 C10 C11 173.9(2) . . . . ?
C9 C10 C11 C12 96.1(3) . . . . ?
C9 C10 C11 C16 -82.4(3) . . . . ?
C16 C11 C12 C13 -0.9(4) . . . . ?
C10 C11 C12 C13 -179.5(3) . . . . ?
C11 C12 C13 C14 1.2(5) . . . . ?
C12 C13 C14 C15 -0.3(4) . . . . ?
C13 C14 C15 C16 -0.7(5) . . . . ?
C14 C15 C16 C11 0.9(5) . . . . ?
C12 C11 C16 C15 -0.1(4) . . . . ?
C10 C11 C16 C15 178.5(3) . . . . ?
O3 C18 C19 C20 67.9(3) . . . . ?
O3 C18 C19 C24 -113.6(3) . . . . ?
C24 C19 C20 C21 0.1(4) . . . . ?
C18 C19 C20 C21 178.6(3) . . . . ?
C19 C20 C21 C22 0.7(5) . . . . ?
C20 C21 C22 C23 -1.3(5) . . . . ?
C21 C22 C23 C24 1.0(5) . . . . ?
C20 C19 C24 C23 -0.4(4) . . . . ?
C18 C19 C24 C23 -179.0(3) . . . . ?
C22 C23 C24 C19 -0.1(5) . . . . ?
O4 C17 N1 C9 -0.8(4) . . . . ?
O3 C17 N1 C9 178.5(2) . . . . ?
C8 C9 N1 C17 -111.7(3) . . . . ?
C10 C9 N1 C17 125.3(3) . . . . ?
O2 C8 O1 C6 17.7(4) . . . . ?
C9 C8 O1 C6 -160.9(2) . . . . ?
C5 C6 O1 C8 65.0(3) . . . . ?
C7 C6 O1 C8 -119.6(3) . . . . ?
O4 C17 O3 C18 -4.2(4) . . . . ?
N1 C17 O3 C18 176.4(2) . . . . ?
C19 C18 O3 C17 156.9(2) . . . . ?

loop_
_cod_related_entry_id
_cod_related_entry_database
_cod_related_entry_code
1 ChemSpider 30653946
